data_9015629
loop_
_publ_author_name
'Stahl, R.'
'Jung, C.'
'Lutz, H. D.'
'Kockelmann, W.'
'Jacobs, H.'

_publ_section_title
;
 Kristallstrukturen und Wasserstoffbruckenbindungen bei beta-Be(OH)2
 und epsilon-Zn(OH)2
 Note: X-ray single-crystal
;
_journal_name_full 'Zeitschrift fur Anorganische und Allgemeine Chemie'
_journal_page_first 1130
_journal_page_last 1136
_journal_paper_doi 10.1002/(SICI)1521-3749(199807)624:7<1130::AID-ZAAC1130>3.0.CO;2-G
_journal_volume 624
_journal_year 1998
_chemical_formula_sum 'Be H2 O2'
_chemical_name_mineral Behoite
_space_group_IT_number 19
_symmetry_space_group_name_Hall 'P 2ac 2ab'
_symmetry_space_group_name_H-M 'P 21 21 21'
_cell_angle_alpha 90
_cell_angle_beta 90
_cell_angle_gamma 90
_cell_length_a 4.530
_cell_length_b 4.621
_cell_length_c 7.048
_cell_formula_units_Z 4
_cell_volume 147.537
_database_code_amcsd 0018269
_exptl_crystal_density_diffrn 1.937
_cod_original_formula_sum 'Be O2 H2'
_cod_database_code 9015629

loop_
_space_group_symop_operation_xyz
x,y,z
-x,1/2+y,1/2-z
1/2+x,1/2-y,-z
1/2-x,-y,1/2+z

loop_
_atom_site_aniso_label
_atom_site_aniso_U_11
_atom_site_aniso_U_22
_atom_site_aniso_U_33
_atom_site_aniso_U_12
_atom_site_aniso_U_13
_atom_site_aniso_U_23
Be 0.01100 0.00500 0.00800 0.00000 0.00100 0.00000
O1 0.00940 0.00630 0.01520 0.00100 0.00380 0.00140
O2 0.00630 0.00680 0.01440 0.00010 0.00030 0.00270

loop_
_atom_site_label
_atom_site_fract_x
_atom_site_fract_y
_atom_site_fract_z
_atom_site_U_iso_or_equiv
Be 0.03040 0.70870 0.62680 0.00811
O1 0.19210 0.10670 0.04280 0.01026
O2 0.15690 0.42140 0.73130 0.00912
H1 0.32000 0.06000 0.55200 0.01393
H2 0.32000 0.44000 0.78000 0.01393

loop_
_cod_related_entry_id
_cod_related_entry_database
_cod_related_entry_code
1 AMCSD 0018269
